data_2310609
loop_
_publ_author_name
'Janosi, A.'

_publ_section_title
;
 La structure du cuivreux quadratique
;
_journal_name_full 'Acta Crystallographica (1,1948-23,1967)'
_journal_page_first 311
_journal_page_last 312
_journal_volume 17
_journal_year 1964
_chemical_formula_sum 'Cu2 S'
_space_group_IT_number 96
_symmetry_space_group_name_Hall 'P 4nw 2abw'
_symmetry_space_group_name_H-M 'P 43 21 2'
_cell_angle_alpha 90
_cell_angle_beta 90
_cell_angle_gamma 90
_cell_formula_units_Z 4
_cell_length_a 3.9962
_cell_length_b 3.9962
_cell_length_c 11.287
_cell_volume 180.249
_citation_journal_id_ASTM ACCRA9
_cod_data_source_file Janosi_ACCRA9_1964_137.cif
_cod_data_source_block Cu2S1
_cod_original_formula_sum 'Cu2 S1'
_cod_database_code 2310609

loop_
_symmetry_equiv_pos_as_xyz
x,y,z
-y+1/2,x+1/2,z+3/4
-x,-y,z+1/2
y+1/2,-x+1/2,z+1/4
x+1/2,-y+1/2,-z+1/4
y,x,-z
-x+1/2,y+1/2,-z+3/4
-y,-x,-z+1/2

loop_
_atom_site_label
_atom_site_type_symbol
_atom_site_fract_x
_atom_site_fract_y
_atom_site_fract_z
_atom_site_occupancy
_atom_site_U_iso_or_equiv
S1 S-2 0 0 0 1 0.0
Cu1 Cu+1 0.34 0 0.165 1 0.0
